data_4086341
loop_
_publ_author_name
'Chakraborty, Sumit'
'Piszel, Paige E.'
'Brennessel, William W.'
'Jones, William D.'

_publ_contact_author_address
;
 'Department of Chemistry, University of Rochester, Rochester,  New York 14627'
;
_publ_contact_author_email jones@chem.rochester.edu
_publ_contact_author_name 'William D. Jones'
_publ_section_title
;
 A Single Nickel Catalyst for the Acceptorless Dehydrogenation of Alcohols
 and Hydrogenation of Carbonyl Compounds
;
_journal_issue 21
_journal_name_full Organometallics
_journal_page_first 5203
_journal_paper_doi 10.1021/acs.organomet.5b00824
_journal_volume 34
_journal_year 2015
_chemical_formula_moiety 'C27 H29 B F6 N8 Ni O2, 0.5(C H2 Cl2)'
_chemical_formula_sum 'C27.5 H30 B Cl F6 N8 Ni O2'
_chemical_formula_weight 723.56
_chemical_name_common jonsc19
_chemical_name_systematic
; 
 Tp'Ni(pyridinate)(pyridone)
;
_space_group_crystal_system triclinic
_space_group_IT_number 2
_space_group_name_Hall '-P 1'
_space_group_name_H-M_alt 'P -1'
_symmetry_space_group_name_Hall '-P 1'
_symmetry_space_group_name_H-M 'P -1'
_atom_sites_solution_hydrogens mixed
_atom_sites_solution_primary direct
_atom_sites_solution_secondary difmap
_audit_creation_method SHELXL-2013
_cell_angle_alpha 75.264(3)
_cell_angle_beta 84.636(3)
_cell_angle_gamma 83.551(3)
_cell_formula_units_Z 4
_cell_length_a 14.0566(17)
_cell_length_b 14.3968(18)
_cell_length_c 16.366(2)
_cell_measurement_reflns_used 3914
_cell_measurement_temperature 100.0(5)
_cell_measurement_theta_max 27.25
_cell_measurement_theta_min 2.18
_cell_volume 3175.5(7)
_computing_cell_refinement 'SAINT (Bruker, 2014)'
_computing_data_collection 'APEX2 (Bruker, 2014)'
_computing_data_reduction 'SAINT (Bruker, 2014)'
_computing_molecular_graphics 'SHELXTL (Sheldrick, 2008)'
_computing_publication_material 'SHELXTL (Sheldrick, 2008)'
_computing_structure_refinement 'SHELXL-2014/7 (Sheldrick, 2015)'
_computing_structure_solution 'SIR2011 (Burla et al., 2012)'
_diffrn_ambient_temperature 100.0(5)
_diffrn_measured_fraction_theta_full 0.997
_diffrn_measured_fraction_theta_max 0.996
_diffrn_measurement_device_type 'Bruker SMART APEX II CCD platform'
_diffrn_measurement_method '\w scans'
_diffrn_radiation_type MoK\a
_diffrn_radiation_wavelength 0.71073
_diffrn_reflns_av_R_equivalents 0.0912
_diffrn_reflns_av_unetI/netI 0.1096
_diffrn_reflns_Laue_measured_fraction_full 0.997
_diffrn_reflns_Laue_measured_fraction_max 0.996
_diffrn_reflns_limit_h_max 19
_diffrn_reflns_limit_h_min -19
_diffrn_reflns_limit_k_max 19
_diffrn_reflns_limit_k_min -19
_diffrn_reflns_limit_l_max 22
_diffrn_reflns_limit_l_min -22
_diffrn_reflns_number 50157
_diffrn_reflns_point_group_measured_fraction_full 0.997
_diffrn_reflns_point_group_measured_fraction_max 0.996
_diffrn_reflns_theta_full 29.575
_diffrn_reflns_theta_max 29.591
_diffrn_reflns_theta_min 1.461
_diffrn_source 'fine-focus sealed tube'
_exptl_absorpt_coefficient_mu 0.771
_exptl_absorpt_correction_T_max 0.7459
_exptl_absorpt_correction_T_min 0.6355
_exptl_absorpt_correction_type multi-scan
_exptl_absorpt_process_details 'SADABS (Sheldrick, 2014)'
_exptl_crystal_colour 'pale green'
_exptl_crystal_density_diffrn 1.513
_exptl_crystal_description needle
_exptl_crystal_F_000 1484
_exptl_crystal_size_max 0.22
_exptl_crystal_size_mid 0.16
_exptl_crystal_size_min 0.10
_refine_diff_density_max 0.501
_refine_diff_density_min -0.478
_refine_diff_density_rms 0.097
_refine_ls_extinction_coef .
_refine_ls_extinction_method none
_refine_ls_goodness_of_fit_ref 0.987
_refine_ls_hydrogen_treatment mixed
_refine_ls_matrix_type full
_refine_ls_number_parameters 866
_refine_ls_number_reflns 17769
_refine_ls_number_restraints 0
_refine_ls_restrained_S_all 0.987
_refine_ls_R_factor_all 0.1108
_refine_ls_R_factor_gt 0.0537
_refine_ls_shift/su_max 0.001
_refine_ls_shift/su_mean 0.000
_refine_ls_structure_factor_coef Fsqd
_refine_ls_weighting_details 'w=1/[\s^2^(Fo^2^)+(0.0353P)^2^] where P=(Fo^2^+2Fc^2^)/3'
_refine_ls_weighting_scheme calc
_refine_ls_wR_factor_gt 0.0944
_refine_ls_wR_factor_ref 0.1157
_reflns_Friedel_coverage 0.000
_reflns_Friedel_fraction_full .
_reflns_Friedel_fraction_max .
_reflns_number_gt 10489
_reflns_number_total 17769
_reflns_threshold_expression 'I > 2\s(I)'
_cod_data_source_file om5b00824_si_002.cif
_cod_data_source_block 7
_cod_original_cell_volume 3175.4(7)
_cod_original_formula_sum 'C27.50 H30 B Cl F6 N8 Ni O2'
_cod_database_code 4086341
_shelx_space_group_comment
; 
The symmetry employed for this shelxl refinement is uniquely defined 
by the following loop, which should always be used as a source of 
symmetry information in preference to the above space-group names. 
They are only intended as comments. 
;
_shelx_estimated_absorpt_t_min 0.849
_shelx_estimated_absorpt_t_max 0.927

loop_
_space_group_symop_operation_xyz
'x, y, z'
'-x, -y, -z'

loop_
_atom_site_label
_atom_site_type_symbol
_atom_site_fract_x
_atom_site_fract_y
_atom_site_fract_z
_atom_site_U_iso_or_equiv
_atom_site_adp_type
_atom_site_occupancy
_atom_site_site_symmetry_order
_atom_site_calc_flag
_atom_site_refinement_flags_posn
_atom_site_refinement_flags_adp
_atom_site_refinement_flags_occupancy
_atom_site_disorder_assembly
_atom_site_disorder_group
Ni1 Ni 0.47386(2) 0.83207(3) 0.70257(2) 0.01338(9) Uani 1 1 d . . . . .
N1 N 0.45937(16) 0.71243(17) 0.80054(14) 0.0164(5) Uani 1 1 d . . . . .
N2 N 0.51564(16) 0.62979(16) 0.79380(14) 0.0152(5) Uani 1 1 d . . . . .
N3 N 0.62164(16) 0.81073(16) 0.71604(14) 0.0145(5) Uani 1 1 d . . . . .
N4 N 0.65973(16) 0.71605(17) 0.72842(14) 0.0158(5) Uani 1 1 d . . . . .
N5 N 0.49891(16) 0.75311(16) 0.61410(14) 0.0147(5) Uani 1 1 d . . . . .
N6 N 0.55291(16) 0.66571(16) 0.63606(14) 0.0150(5) Uani 1 1 d . . . . .
B1 B 0.5972(2) 0.6362(2) 0.7228(2) 0.0163(7) Uani 1 1 d . . . . .
H1 H 0.6415(19) 0.5638(19) 0.7297(16) 0.012(7) Uiso 1 1 d . . . . .
C1 C 0.3960(2) 0.6872(2) 0.86723(18) 0.0185(6) Uani 1 1 d . . . . .
C2 C 0.4119(2) 0.5881(2) 0.90279(19) 0.0230(7) Uani 1 1 d . . . . .
H2A H 0.3775 0.5515 0.9507 0.028 Uiso 1 1 calc R U . . .
C3 C 0.4867(2) 0.5541(2) 0.85500(18) 0.0201(6) Uani 1 1 d . . . . .
C4 C 0.6918(2) 0.8612(2) 0.72687(17) 0.0168(6) Uani 1 1 d . . . . .
C5 C 0.77548(19) 0.7994(2) 0.74654(17) 0.0176(6) Uani 1 1 d . . . . .
H5A H 0.8356 0.8168 0.7569 0.021 Uiso 1 1 calc R U . . .
C6 C 0.7529(2) 0.7086(2) 0.74785(17) 0.0176(6) Uani 1 1 d . . . . .
C7 C 0.46869(19) 0.7599(2) 0.53739(17) 0.0159(6) Uani 1 1 d . . . . .
C8 C 0.5030(2) 0.6775(2) 0.50970(18) 0.0192(6) Uani 1 1 d . . . . .
H8A H 0.4919 0.6641 0.4576 0.023 Uiso 1 1 calc R U . . .
C9 C 0.5565(2) 0.6192(2) 0.57352(18) 0.0185(6) Uani 1 1 d . . . . .
C10 C 0.3223(2) 0.7589(2) 0.89362(19) 0.0238(7) Uani 1 1 d . . . . .
H10A H 0.3313 0.8234 0.8575 0.036 Uiso 1 1 calc R U . . .
H10B H 0.3291 0.7585 0.9528 0.036 Uiso 1 1 calc R U . . .
H10C H 0.2580 0.7419 0.8879 0.036 Uiso 1 1 calc R U . . .
C11 C 0.5337(2) 0.4533(2) 0.8641(2) 0.0300(8) Uani 1 1 d . . . . .
H11A H 0.6022 0.4523 0.8715 0.045 Uiso 1 1 calc R U . . .
H11B H 0.5258 0.4317 0.8131 0.045 Uiso 1 1 calc R U . . .
H11C H 0.5037 0.4099 0.9135 0.045 Uiso 1 1 calc R U . . .
C12 C 0.6787(2) 0.9683(2) 0.71655(19) 0.0216(7) Uani 1 1 d . . . . .
H12A H 0.6452 0.9989 0.6652 0.032 Uiso 1 1 calc R U . . .
H12B H 0.7416 0.9931 0.7118 0.032 Uiso 1 1 calc R U . . .
H12C H 0.6408 0.9828 0.7659 0.032 Uiso 1 1 calc R U . . .
C13 C 0.8140(2) 0.6146(2) 0.7666(2) 0.0252(7) Uani 1 1 d . . . . .
H13A H 0.8154 0.5846 0.7190 0.038 Uiso 1 1 calc R U . . .
H13B H 0.7872 0.5716 0.8180 0.038 Uiso 1 1 calc R U . . .
H13C H 0.8794 0.6260 0.7752 0.038 Uiso 1 1 calc R U . . .
C14 C 0.4076(2) 0.8462(2) 0.49369(19) 0.0207(6) Uani 1 1 d . . . . .
H14A H 0.4422 0.9037 0.4848 0.031 Uiso 1 1 calc R U . . .
H14B H 0.3481 0.8536 0.5286 0.031 Uiso 1 1 calc R U . . .
H14C H 0.3923 0.8380 0.4389 0.031 Uiso 1 1 calc R U . . .
C15 C 0.6088(2) 0.5221(2) 0.5787(2) 0.0259(7) Uani 1 1 d . . . . .
H15A H 0.6758 0.5235 0.5902 0.039 Uiso 1 1 calc R U . . .
H15B H 0.6068 0.5046 0.5248 0.039 Uiso 1 1 calc R U . . .
H15C H 0.5783 0.4743 0.6244 0.039 Uiso 1 1 calc R U . . .
O1 O 0.46124(13) 0.97043(13) 0.62017(12) 0.0169(4) Uani 1 1 d . . . . .
N7 N 0.44961(16) 0.94912(17) 0.76037(15) 0.0159(5) Uani 1 1 d . . . . .
C16 C 0.44827(19) 1.0114(2) 0.68193(18) 0.0164(6) Uani 1 1 d . . . . .
C17 C 0.43269(19) 1.1119(2) 0.67486(18) 0.0162(6) Uani 1 1 d . . . . .
H17A H 0.4261 1.1559 0.6211 0.019 Uiso 1 1 calc R U . . .
C18 C 0.42734(19) 1.1446(2) 0.74697(18) 0.0167(6) Uani 1 1 d . . . . .
C19 C 0.4352(2) 1.0805(2) 0.82623(19) 0.0196(6) Uani 1 1 d . . . . .
H19A H 0.4345 1.1029 0.8761 0.024 Uiso 1 1 calc R U . . .
C20 C 0.4441(2) 0.9835(2) 0.82949(19) 0.0192(6) Uani 1 1 d . . . . .
H20A H 0.4464 0.9388 0.8833 0.023 Uiso 1 1 calc R U . . .
C21 C 0.4109(2) 1.2513(2) 0.7386(2) 0.0238(7) Uani 1 1 d . . . . .
F1 F 0.34675(13) 1.29382(13) 0.68231(12) 0.0331(5) Uani 1 1 d . . . . .
F2 F 0.38119(17) 1.27415(14) 0.81098(12) 0.0459(6) Uani 1 1 d . . . . .
F3 F 0.49194(14) 1.29531(13) 0.71014(13) 0.0378(5) Uani 1 1 d . . . . .
O2 O 0.31855(13) 0.84218(13) 0.69080(12) 0.0166(4) Uani 1 1 d . . . . .
N8 N 0.16824(17) 0.79826(18) 0.69512(15) 0.0161(5) Uani 1 1 d . . . . .
H8 H 0.146(2) 0.859(2) 0.6981(19) 0.023(9) Uiso 1 1 d . . . . .
C22 C 0.26577(19) 0.7764(2) 0.69237(17) 0.0143(6) Uani 1 1 d . . . . .
C23 C 0.2980(2) 0.6784(2) 0.69146(18) 0.0177(6) Uani 1 1 d . . . . .
H23A H 0.3645 0.6573 0.6929 0.021 Uiso 1 1 calc R U . . .
C24 C 0.2337(2) 0.6160(2) 0.68852(19) 0.0195(6) Uani 1 1 d . . . . .
C25 C 0.1343(2) 0.6438(2) 0.68788(19) 0.0216(7) Uani 1 1 d . . . . .
H25A H 0.0900 0.5999 0.6846 0.026 Uiso 1 1 calc R U . . .
C26 C 0.1042(2) 0.7350(2) 0.69204(18) 0.0192(6) Uani 1 1 d . . . . .
H26A H 0.0375 0.7554 0.6928 0.023 Uiso 1 1 calc R U . . .
C27 C 0.2685(2) 0.5137(2) 0.6885(2) 0.0281(8) Uani 1 1 d . . . . .
F4 F 0.36306(14) 0.49761(14) 0.68075(16) 0.0506(6) Uani 1 1 d . . . . .
F5 F 0.23930(17) 0.45323(14) 0.75997(15) 0.0544(6) Uani 1 1 d . . . . .
F6 F 0.23349(18) 0.48638(16) 0.62673(16) 0.0613(7) Uani 1 1 d . . . . .
Ni2 Ni -0.01838(2) 1.00917(3) 0.77877(2) 0.01441(9) Uani 1 1 d . . . . .
N9 N -0.08996(16) 1.06899(16) 0.67171(14) 0.0150(5) Uani 1 1 d . . . . .
N10 N -0.13597(16) 1.15990(17) 0.66461(15) 0.0172(5) Uani 1 1 d . . . . .
N11 N -0.14818(16) 1.03774(17) 0.84413(15) 0.0177(5) Uani 1 1 d . . . . .
N12 N -0.18920(16) 1.13067(18) 0.81859(15) 0.0176(5) Uani 1 1 d . . . . .
N13 N 0.02062(16) 1.13744(17) 0.78846(15) 0.0174(5) Uani 1 1 d . . . . .
N14 N -0.04245(16) 1.21717(17) 0.76237(15) 0.0169(5) Uani 1 1 d . . . . .
B2 B -0.1437(2) 1.2034(2) 0.7423(2) 0.0190(7) Uani 1 1 d . . . . .
H2 H -0.188(2) 1.273(2) 0.7315(18) 0.026(8) Uiso 1 1 d . . . . .
C28 C -0.10026(19) 1.0453(2) 0.59917(18) 0.0167(6) Uani 1 1 d . . . . .
C29 C -0.1508(2) 1.1214(2) 0.54447(18) 0.0202(6) Uani 1 1 d . . . . .
H29A H -0.1668 1.1238 0.4888 0.024 Uiso 1 1 calc R U . . .
C30 C -0.1727(2) 1.1926(2) 0.58812(18) 0.0198(6) Uani 1 1 d . . . . .
C31 C -0.2074(2) 0.9913(2) 0.90672(18) 0.0195(6) Uani 1 1 d . . . . .
C32 C -0.2858(2) 1.0548(2) 0.92209(19) 0.0245(7) Uani 1 1 d . . . . .
H32A H -0.3378 1.0407 0.9633 0.029 Uiso 1 1 calc R U . . .
C33 C -0.2725(2) 1.1420(2) 0.86540(19) 0.0244(7) Uani 1 1 d . . . . .
C34 C 0.1031(2) 1.1686(2) 0.79976(18) 0.0202(6) Uani 1 1 d . . . . .
C35 C 0.0933(2) 1.2692(2) 0.7818(2) 0.0273(7) Uani 1 1 d . . . . .
H35A H 0.1407 1.3097 0.7856 0.033 Uiso 1 1 calc R U . . .
C36 C 0.0014(2) 1.2982(2) 0.7574(2) 0.0243(7) Uani 1 1 d . . . . .
C37 C -0.0644(2) 0.9476(2) 0.58701(18) 0.0190(6) Uani 1 1 d . . . . .
H37A H 0.0021 0.9319 0.6030 0.029 Uiso 1 1 calc R U . . .
H37B H -0.0670 0.9473 0.5274 0.029 Uiso 1 1 calc R U . . .
H37C H -0.1046 0.8994 0.6226 0.029 Uiso 1 1 calc R U . . .
C38 C -0.2262(2) 1.2897(2) 0.5610(2) 0.0293(8) Uani 1 1 d . . . . .
H38A H -0.1839 1.3397 0.5603 0.044 Uiso 1 1 calc R U . . .
H38B H -0.2819 1.2950 0.6008 0.044 Uiso 1 1 calc R U . . .
H38C H -0.2477 1.2982 0.5041 0.044 Uiso 1 1 calc R U . . .
C39 C -0.1883(2) 0.8867(2) 0.94926(19) 0.0244(7) Uani 1 1 d . . . . .
H39A H -0.1764 0.8493 0.9063 0.037 Uiso 1 1 calc R U . . .
H39B H -0.2441 0.8648 0.9869 0.037 Uiso 1 1 calc R U . . .
H39C H -0.1319 0.8773 0.9824 0.037 Uiso 1 1 calc R U . . .
C40 C -0.3330(2) 1.2362(2) 0.8535(2) 0.0326(8) Uani 1 1 d . . . . .
H40A H -0.3525 1.2568 0.7952 0.049 Uiso 1 1 calc R U . . .
H40B H -0.2959 1.2848 0.8647 0.049 Uiso 1 1 calc R U . . .
H40C H -0.3901 1.2286 0.8929 0.049 Uiso 1 1 calc R U . . .
C41 C 0.1895(2) 1.1010(2) 0.8261(2) 0.0263(7) Uani 1 1 d . . . . .
H41A H 0.1698 1.0364 0.8526 0.039 Uiso 1 1 calc R U . . .
H41B H 0.2222 1.1236 0.8668 0.039 Uiso 1 1 calc R U . . .
H41C H 0.2333 1.0986 0.7763 0.039 Uiso 1 1 calc R U . . .
C42 C -0.0475(3) 1.3971(2) 0.7282(2) 0.0348(8) Uani 1 1 d . . . . .
H42A H -0.1095 1.4018 0.7603 0.052 Uiso 1 1 calc R U . . .
H42B H -0.0577 1.4099 0.6677 0.052 Uiso 1 1 calc R U . . .
H42C H -0.0074 1.4445 0.7373 0.052 Uiso 1 1 calc R U . . .
O3 O -0.02170(13) 0.86321(14) 0.78248(12) 0.0174(4) Uani 1 1 d . . . . .
N15 N 0.04060(16) 0.90805(17) 0.88472(15) 0.0168(5) Uani 1 1 d . . . . .
C43 C 0.01711(19) 0.8351(2) 0.85408(18) 0.0162(6) Uani 1 1 d . . . . .
C44 C 0.0351(2) 0.7387(2) 0.90001(18) 0.0190(6) Uani 1 1 d . . . . .
H44A H 0.0222 0.6873 0.8773 0.023 Uiso 1 1 calc R U . . .
C45 C 0.0713(2) 0.7202(2) 0.97750(19) 0.0227(7) Uani 1 1 d . . . . .
C46 C 0.0899(2) 0.7956(2) 1.01142(19) 0.0237(7) Uani 1 1 d . . . . .
H46A H 0.1122 0.7835 1.0665 0.028 Uiso 1 1 calc R U . . .
C47 C 0.0748(2) 0.8880(2) 0.96200(18) 0.0207(6) Uani 1 1 d . . . . .
H47A H 0.0891 0.9400 0.9834 0.025 Uiso 1 1 calc R U . . .
C48 C 0.0917(3) 0.6178(3) 1.0271(2) 0.0365(9) Uani 1 1 d . . . . .
F7 F 0.01791(17) 0.58611(15) 1.08021(14) 0.0527(6) Uani 1 1 d . . . . .
F8 F 0.11064(19) 0.55636(15) 0.97748(14) 0.0596(7) Uani 1 1 d . . . . .
F9 F 0.16724(17) 0.60656(16) 1.07416(15) 0.0586(7) Uani 1 1 d . . . . .
O4 O 0.11650(13) 0.99386(14) 0.69706(12) 0.0168(4) Uani 1 1 d . . . . .
N16 N 0.24176(17) 1.02914(17) 0.60011(15) 0.0152(5) Uani 1 1 d . . . . .
H16 H 0.274(2) 0.973(2) 0.6307(19) 0.023(9) Uiso 1 1 d . . . . .
C49 C 0.15393(19) 1.0543(2) 0.63627(17) 0.0146(6) Uani 1 1 d . . . . .
C50 C 0.1125(2) 1.1495(2) 0.59954(17) 0.0158(6) Uani 1 1 d . . . . .
H50A H 0.0530 1.1730 0.6229 0.019 Uiso 1 1 calc R U . . .
C51 C 0.1582(2) 1.2068(2) 0.53115(18) 0.0174(6) Uani 1 1 d . . . . .
C52 C 0.2471(2) 1.1752(2) 0.49418(18) 0.0185(6) Uani 1 1 d . . . . .
H52A H 0.2775 1.2149 0.4455 0.022 Uiso 1 1 calc R U . . .
C53 C 0.2869(2) 1.0860(2) 0.53122(18) 0.0186(6) Uani 1 1 d . . . . .
H53A H 0.3471 1.0628 0.5089 0.022 Uiso 1 1 calc R U . . .
C54 C 0.1113(2) 1.3047(2) 0.4908(2) 0.0240(7) Uani 1 1 d . . . . .
F10 F 0.07175(15) 1.30437(15) 0.41944(13) 0.0438(5) Uani 1 1 d . . . . .
F11 F 0.04117(15) 1.33607(14) 0.54001(13) 0.0459(6) Uani 1 1 d . . . . .
F12 F 0.17374(15) 1.37112(14) 0.46799(15) 0.0502(6) Uani 1 1 d . . . . .
C55 C 0.6282(2) 0.7143(2) 0.93510(19) 0.0291(8) Uani 1 1 d . . . . .
H55A H 0.5853 0.6736 0.9179 0.035 Uiso 1 1 calc R U . . .
H55B H 0.6574 0.7555 0.8830 0.035 Uiso 1 1 calc R U . . .
Cl1 Cl 0.55977(6) 0.78824(6) 0.99465(5) 0.03035(19) Uani 1 1 d . . . . .
Cl2 Cl 0.71904(7) 0.63994(6) 0.99310(6) 0.0404(2) Uani 1 1 d . . . . .

loop_
_atom_site_aniso_label
_atom_site_aniso_U_11
_atom_site_aniso_U_22
_atom_site_aniso_U_33
_atom_site_aniso_U_23
_atom_site_aniso_U_13
_atom_site_aniso_U_12
Ni1 0.01246(18) 0.01152(18) 0.01607(19) -0.00323(15) -0.00097(14) -0.00108(14)
N1 0.0181(13) 0.0140(12) 0.0162(12) -0.0030(10) -0.0006(9) 0.0001(10)
N2 0.0149(12) 0.0115(12) 0.0189(13) -0.0035(10) -0.0013(9) -0.0010(10)
N3 0.0121(12) 0.0134(12) 0.0168(12) -0.0016(10) -0.0025(9) -0.0005(9)
N4 0.0142(12) 0.0154(12) 0.0165(12) -0.0024(10) 0.0000(9) 0.0002(10)
N5 0.0139(12) 0.0106(12) 0.0194(13) -0.0042(10) -0.0011(9) 0.0006(9)
N6 0.0145(12) 0.0117(12) 0.0178(12) -0.0030(10) -0.0003(9) 0.0000(9)
B1 0.0143(16) 0.0145(17) 0.0194(17) -0.0036(14) -0.0003(13) -0.0009(13)
C1 0.0183(15) 0.0194(16) 0.0169(15) -0.0035(12) -0.0010(11) -0.0013(12)
C2 0.0261(17) 0.0179(16) 0.0224(16) -0.0010(13) 0.0047(13) -0.0053(13)
C3 0.0234(16) 0.0158(15) 0.0190(16) 0.0003(12) -0.0008(12) -0.0039(13)
C4 0.0162(15) 0.0211(16) 0.0127(14) -0.0041(12) 0.0024(11) -0.0033(12)
C5 0.0101(14) 0.0228(16) 0.0185(15) -0.0016(12) -0.0002(11) -0.0035(12)
C6 0.0138(14) 0.0249(16) 0.0136(14) -0.0040(12) -0.0005(11) -0.0015(12)
C7 0.0131(14) 0.0188(15) 0.0151(14) -0.0028(12) 0.0009(11) -0.0035(11)
C8 0.0233(16) 0.0176(15) 0.0172(15) -0.0046(12) -0.0009(12) -0.0036(13)
C9 0.0214(16) 0.0140(15) 0.0201(15) -0.0050(12) 0.0027(12) -0.0039(12)
C10 0.0198(16) 0.0264(18) 0.0239(17) -0.0055(14) 0.0040(12) -0.0031(13)
C11 0.040(2) 0.0186(17) 0.0265(18) 0.0014(14) 0.0048(15) -0.0030(15)
C12 0.0170(15) 0.0221(17) 0.0279(17) -0.0085(14) -0.0007(12) -0.0062(13)
C13 0.0168(16) 0.0230(17) 0.0322(19) -0.0009(14) -0.0048(13) 0.0024(13)
C14 0.0200(16) 0.0204(16) 0.0218(16) -0.0046(13) -0.0026(12) -0.0022(13)
C15 0.0334(19) 0.0167(16) 0.0289(18) -0.0102(14) 0.0007(14) 0.0008(14)
O1 0.0190(11) 0.0133(10) 0.0196(11) -0.0059(9) -0.0023(8) -0.0016(8)
N7 0.0141(12) 0.0146(12) 0.0190(13) -0.0043(10) 0.0003(9) -0.0024(10)
C16 0.0123(14) 0.0169(15) 0.0199(15) -0.0037(12) -0.0007(11) -0.0033(11)
C17 0.0171(15) 0.0112(14) 0.0194(15) -0.0030(12) -0.0010(11) -0.0001(11)
C18 0.0136(14) 0.0128(14) 0.0245(16) -0.0064(12) -0.0035(11) 0.0019(11)
C19 0.0198(15) 0.0200(16) 0.0210(16) -0.0072(13) -0.0049(12) -0.0024(12)
C20 0.0149(15) 0.0200(16) 0.0203(15) -0.0012(13) -0.0017(11) -0.0001(12)
C21 0.0286(18) 0.0174(16) 0.0278(18) -0.0096(14) -0.0050(14) 0.0000(14)
F1 0.0379(12) 0.0201(10) 0.0426(12) -0.0099(9) -0.0171(9) 0.0078(8)
F2 0.0867(18) 0.0233(11) 0.0274(11) -0.0125(9) 0.0020(11) 0.0064(11)
F3 0.0400(12) 0.0203(10) 0.0555(14) -0.0079(9) -0.0095(10) -0.0116(9)
O2 0.0138(10) 0.0141(10) 0.0214(11) -0.0035(8) -0.0003(8) -0.0025(8)
N8 0.0166(13) 0.0115(12) 0.0202(13) -0.0036(10) -0.0021(10) -0.0017(10)
C22 0.0123(14) 0.0156(15) 0.0142(14) -0.0026(11) -0.0002(10) -0.0007(11)
C23 0.0153(15) 0.0175(15) 0.0202(15) -0.0042(12) 0.0007(11) -0.0036(12)
C24 0.0217(16) 0.0137(15) 0.0233(16) -0.0046(12) -0.0011(12) -0.0028(12)
C25 0.0164(15) 0.0196(16) 0.0312(18) -0.0086(14) -0.0006(12) -0.0067(12)
C26 0.0140(14) 0.0221(16) 0.0232(16) -0.0078(13) -0.0013(11) -0.0037(12)
C27 0.0228(17) 0.0154(16) 0.047(2) -0.0092(15) -0.0015(15) -0.0035(13)
F4 0.0222(11) 0.0197(11) 0.112(2) -0.0240(12) 0.0056(11) 0.0002(9)
F5 0.0635(16) 0.0160(11) 0.0722(17) 0.0026(11) 0.0170(13) -0.0047(10)
F6 0.0797(18) 0.0350(13) 0.0833(19) -0.0391(13) -0.0379(14) 0.0184(12)
Ni2 0.01207(18) 0.01565(19) 0.01583(19) -0.00456(15) -0.00110(14) -0.00089(15)
N9 0.0134(12) 0.0142(12) 0.0169(12) -0.0045(10) 0.0002(9) 0.0015(9)
N10 0.0152(12) 0.0162(13) 0.0179(13) -0.0019(10) -0.0013(9) 0.0029(10)
N11 0.0120(12) 0.0230(14) 0.0190(13) -0.0071(11) 0.0007(9) -0.0023(10)
N12 0.0116(12) 0.0230(14) 0.0189(13) -0.0084(11) -0.0007(9) 0.0031(10)
N13 0.0141(12) 0.0188(13) 0.0188(13) -0.0055(10) 0.0008(9) 0.0014(10)
N14 0.0160(12) 0.0148(13) 0.0194(13) -0.0052(10) 0.0017(10) 0.0011(10)
B2 0.0186(17) 0.0163(17) 0.0227(18) -0.0066(14) -0.0022(13) 0.0007(14)
C28 0.0134(14) 0.0206(16) 0.0175(15) -0.0071(12) 0.0014(11) -0.0039(12)
C29 0.0179(15) 0.0264(17) 0.0158(15) -0.0043(13) -0.0037(11) 0.0000(13)
C30 0.0155(15) 0.0243(17) 0.0177(15) -0.0028(13) -0.0012(11) 0.0005(12)
C31 0.0153(15) 0.0292(17) 0.0158(15) -0.0067(13) -0.0012(11) -0.0072(13)
C32 0.0184(16) 0.0354(19) 0.0199(16) -0.0084(14) 0.0041(12) -0.0039(14)
C33 0.0131(15) 0.040(2) 0.0231(17) -0.0163(15) 0.0001(12) 0.0016(14)
C34 0.0185(15) 0.0236(17) 0.0189(15) -0.0052(13) 0.0006(12) -0.0055(13)
C35 0.0269(18) 0.0244(18) 0.0344(19) -0.0119(15) 0.0028(14) -0.0122(14)
C36 0.0283(18) 0.0180(16) 0.0282(18) -0.0091(14) 0.0022(13) -0.0043(14)
C37 0.0225(16) 0.0200(16) 0.0157(15) -0.0063(12) 0.0007(12) -0.0043(13)
C38 0.0332(19) 0.0272(19) 0.0251(18) -0.0047(15) -0.0078(14) 0.0081(15)
C39 0.0232(17) 0.0303(18) 0.0210(16) -0.0074(14) 0.0030(12) -0.0090(14)
C40 0.0210(17) 0.040(2) 0.035(2) -0.0139(17) 0.0052(14) 0.0084(15)
C41 0.0187(16) 0.0309(19) 0.0317(18) -0.0111(15) -0.0022(13) -0.0045(14)
C42 0.043(2) 0.0182(17) 0.042(2) -0.0062(16) 0.0016(17) -0.0027(16)
O3 0.0167(10) 0.0186(11) 0.0169(10) -0.0024(8) -0.0039(8) -0.0037(8)
N15 0.0140(12) 0.0188(13) 0.0187(13) -0.0051(10) -0.0026(9) -0.0031(10)
C43 0.0110(14) 0.0200(15) 0.0178(15) -0.0050(12) -0.0006(11) -0.0016(12)
C44 0.0185(15) 0.0168(15) 0.0208(16) -0.0037(12) 0.0000(12) -0.0006(12)
C45 0.0220(16) 0.0200(16) 0.0224(16) 0.0010(13) 0.0002(12) -0.0019(13)
C46 0.0240(17) 0.0326(19) 0.0144(15) -0.0044(14) -0.0051(12) -0.0025(14)
C47 0.0176(15) 0.0261(17) 0.0207(16) -0.0094(13) -0.0008(12) -0.0036(13)
C48 0.050(2) 0.029(2) 0.0265(19) 0.0011(16) -0.0100(17) -0.0020(18)
F7 0.0650(16) 0.0366(13) 0.0476(14) 0.0095(11) 0.0027(12) -0.0192(12)
F8 0.106(2) 0.0252(12) 0.0413(14) -0.0044(10) -0.0152(13) 0.0186(13)
F9 0.0651(17) 0.0394(14) 0.0614(16) 0.0170(12) -0.0371(13) -0.0037(12)
O4 0.0159(10) 0.0149(10) 0.0186(11) -0.0032(8) 0.0018(8) -0.0013(8)
N16 0.0153(12) 0.0133(12) 0.0158(12) -0.0017(10) -0.0026(9) 0.0015(10)
C49 0.0114(13) 0.0173(15) 0.0165(14) -0.0066(12) -0.0011(10) -0.0010(11)
C50 0.0129(14) 0.0157(15) 0.0190(15) -0.0052(12) -0.0002(11) -0.0014(11)
C51 0.0184(15) 0.0170(15) 0.0177(15) -0.0063(12) -0.0014(11) -0.0007(12)
C52 0.0193(15) 0.0199(16) 0.0165(15) -0.0048(12) 0.0005(11) -0.0031(12)
C53 0.0146(14) 0.0227(16) 0.0187(15) -0.0065(13) 0.0002(11) -0.0011(12)
C54 0.0205(16) 0.0181(16) 0.0295(18) -0.0004(14) 0.0011(13) 0.0001(13)
F10 0.0513(14) 0.0391(13) 0.0363(12) -0.0011(10) -0.0228(10) 0.0129(10)
F11 0.0562(14) 0.0263(11) 0.0387(12) 0.0036(9) 0.0159(10) 0.0232(10)
F12 0.0423(13) 0.0182(11) 0.0800(17) 0.0097(11) -0.0073(11) -0.0080(10)
C55 0.0305(19) 0.039(2) 0.0193(17) -0.0115(15) -0.0007(13) -0.0005(16)
Cl1 0.0292(4) 0.0354(5) 0.0261(4) -0.0096(4) 0.0011(3) 0.0007(4)
Cl2 0.0358(5) 0.0284(5) 0.0515(6) -0.0008(4) -0.0061(4) 0.0025(4)

loop_
_atom_type_symbol
_atom_type_description
_atom_type_scat_dispersion_real
_atom_type_scat_dispersion_imag
_atom_type_scat_source
C C 0.0033 0.0016 'International Tables Vol C Tables 4.2.6.8 and 6.1.1.4'
H H 0.0000 0.0000 'International Tables Vol C Tables 4.2.6.8 and 6.1.1.4'
B B 0.0013 0.0007 'International Tables Vol C Tables 4.2.6.8 and 6.1.1.4'
N N 0.0061 0.0033 'International Tables Vol C Tables 4.2.6.8 and 6.1.1.4'
O O 0.0106 0.0060 'International Tables Vol C Tables 4.2.6.8 and 6.1.1.4'
F F 0.0171 0.0103 'International Tables Vol C Tables 4.2.6.8 and 6.1.1.4'
Cl Cl 0.1484 0.1585 'International Tables Vol C Tables 4.2.6.8 and 6.1.1.4'
Ni Ni 0.3393 1.1124 'International Tables Vol C Tables 4.2.6.8 and 6.1.1.4'

loop_
_geom_angle_atom_site_label_1
_geom_angle_atom_site_label_2
_geom_angle_atom_site_label_3
_geom_angle
_geom_angle_site_symmetry_1
_geom_angle_site_symmetry_3
N5 Ni1 N1 93.11(9) . .
N5 Ni1 N3 86.51(9) . .
N1 Ni1 N3 87.99(9) . .
N5 Ni1 O1 98.54(8) . .
N1 Ni1 O1 165.52(8) . .
N3 Ni1 O1 101.23(8) . .
N5 Ni1 N7 162.32(9) . .
N1 Ni1 N7 104.52(9) . .
N3 Ni1 N7 95.39(9) . .
O1 Ni1 N7 63.83(8) . .
N5 Ni1 O2 91.02(8) . .
N1 Ni1 O2 88.42(8) . .
N3 Ni1 O2 175.52(8) . .
O1 Ni1 O2 82.82(7) . .
N7 Ni1 O2 88.10(8) . .
N5 Ni1 C16 129.31(9) . .
N1 Ni1 C16 136.98(9) . .
N3 Ni1 C16 99.92(9) . .
O1 Ni1 C16 30.79(8) . .
N7 Ni1 C16 33.04(9) . .
O2 Ni1 C16 84.54(8) . .
C1 N1 N2 106.9(2) . .
C1 N1 Ni1 135.3(2) . .
N2 N1 Ni1 116.78(17) . .
C3 N2 N1 109.8(2) . .
C3 N2 B1 131.2(2) . .
N1 N2 B1 119.0(2) . .
C4 N3 N4 106.7(2) . .
C4 N3 Ni1 138.1(2) . .
N4 N3 Ni1 114.56(16) . .
C6 N4 N3 109.6(2) . .
C6 N4 B1 129.5(2) . .
N3 N4 B1 120.8(2) . .
C7 N5 N6 106.4(2) . .
C7 N5 Ni1 135.74(19) . .
N6 N5 Ni1 117.55(17) . .
C9 N6 N5 110.2(2) . .
C9 N6 B1 131.0(2) . .
N5 N6 B1 118.8(2) . .
N6 B1 N2 109.0(2) . .
N6 B1 N4 108.4(2) . .
N2 B1 N4 108.0(2) . .
N6 B1 H1 109.6(13) . .
N2 B1 H1 110.4(13) . .
N4 B1 H1 111.3(13) . .
N1 C1 C2 109.0(3) . .
N1 C1 C10 122.0(3) . .
C2 C1 C10 128.9(3) . .
C3 C2 C1 106.7(3) . .
C3 C2 H2A 126.7 . .
C1 C2 H2A 126.7 . .
N2 C3 C2 107.7(3) . .
N2 C3 C11 122.6(3) . .
C2 C3 C11 129.8(3) . .
N3 C4 C5 109.8(3) . .
N3 C4 C12 122.7(3) . .
C5 C4 C12 127.5(3) . .
C6 C5 C4 106.2(2) . .
C6 C5 H5A 126.9 . .
C4 C5 H5A 126.9 . .
N4 C6 C5 107.7(3) . .
N4 C6 C13 122.7(3) . .
C5 C6 C13 129.5(3) . .
N5 C7 C8 110.0(3) . .
N5 C7 C14 121.2(3) . .
C8 C7 C14 128.9(3) . .
C9 C8 C7 106.1(3) . .
C9 C8 H8A 127.0 . .
C7 C8 H8A 127.0 . .
N6 C9 C8 107.3(3) . .
N6 C9 C15 123.2(3) . .
C8 C9 C15 129.5(3) . .
C1 C10 H10A 109.5 . .
C1 C10 H10B 109.5 . .
H10A C10 H10B 109.5 . .
C1 C10 H10C 109.5 . .
H10A C10 H10C 109.5 . .
H10B C10 H10C 109.5 . .
C3 C11 H11A 109.5 . .
C3 C11 H11B 109.5 . .
H11A C11 H11B 109.5 . .
C3 C11 H11C 109.5 . .
H11A C11 H11C 109.5 . .
H11B C11 H11C 109.5 . .
C4 C12 H12A 109.5 . .
C4 C12 H12B 109.5 . .
H12A C12 H12B 109.5 . .
C4 C12 H12C 109.5 . .
H12A C12 H12C 109.5 . .
H12B C12 H12C 109.5 . .
C6 C13 H13A 109.5 . .
C6 C13 H13B 109.5 . .
H13A C13 H13B 109.5 . .
C6 C13 H13C 109.5 . .
H13A C13 H13C 109.5 . .
H13B C13 H13C 109.5 . .
C7 C14 H14A 109.5 . .
C7 C14 H14B 109.5 . .
H14A C14 H14B 109.5 . .
C7 C14 H14C 109.5 . .
H14A C14 H14C 109.5 . .
H14B C14 H14C 109.5 . .
C9 C15 H15A 109.5 . .
C9 C15 H15B 109.5 . .
H15A C15 H15B 109.5 . .
C9 C15 H15C 109.5 . .
H15A C15 H15C 109.5 . .
H15B C15 H15C 109.5 . .
C16 O1 Ni1 92.29(16) . .
C20 N7 C16 119.9(2) . .
C20 N7 Ni1 150.3(2) . .
C16 N7 Ni1 89.41(17) . .
O1 C16 N7 114.5(2) . .
O1 C16 C17 126.0(3) . .
N7 C16 C17 119.5(3) . .
O1 C16 Ni1 56.92(14) . .
N7 C16 Ni1 57.55(14) . .
C17 C16 Ni1 177.0(2) . .
C18 C17 C16 118.8(3) . .
C18 C17 H17A 120.6 . .
C16 C17 H17A 120.6 . .
C17 C18 C19 120.9(3) . .
C17 C18 C21 118.3(3) . .
C19 C18 C21 120.8(3) . .
C20 C19 C18 117.5(3) . .
C20 C19 H19A 121.3 . .
C18 C19 H19A 121.3 . .
N7 C20 C19 123.0(3) . .
N7 C20 H20A 118.5 . .
C19 C20 H20A 118.5 . .
F2 C21 F1 107.4(3) . .
F2 C21 F3 106.5(2) . .
F1 C21 F3 105.3(2) . .
F2 C21 C18 113.4(3) . .
F1 C21 C18 112.1(2) . .
F3 C21 C18 111.6(2) . .
C22 O2 Ni1 129.27(18) . .
C26 N8 C22 123.9(3) . .
C26 N8 H8 119(2) . .
C22 N8 H8 117(2) . .
O2 C22 N8 118.5(2) . .
O2 C22 C23 126.1(3) . .
N8 C22 C23 115.5(2) . .
C24 C23 C22 120.1(3) . .
C24 C23 H23A 120.0 . .
C22 C23 H23A 120.0 . .
C23 C24 C25 121.8(3) . .
C23 C24 C27 119.3(3) . .
C25 C24 C27 118.8(3) . .
C26 C25 C24 117.7(3) . .
C26 C25 H25A 121.1 . .
C24 C25 H25A 121.1 . .
C25 C26 N8 120.9(3) . .
C25 C26 H26A 119.6 . .
N8 C26 H26A 119.6 . .
F4 C27 F6 107.5(3) . .
F4 C27 F5 106.6(3) . .
F6 C27 F5 105.8(3) . .
F4 C27 C24 113.8(3) . .
F6 C27 C24 111.6(3) . .
F5 C27 C24 111.1(3) . .
N13 Ni2 N9 93.97(9) . .
N13 Ni2 N11 88.34(9) . .
N9 Ni2 N11 85.39(9) . .
N13 Ni2 O3 164.13(9) . .
N9 Ni2 O3 99.19(8) . .
N11 Ni2 O3 101.47(9) . .
N13 Ni2 N15 103.64(9) . .
N9 Ni2 N15 162.38(9) . .
N11 Ni2 N15 94.50(9) . .
O3 Ni2 N15 63.51(8) . .
N13 Ni2 O4 88.46(8) . .
N9 Ni2 O4 89.07(8) . .
N11 Ni2 O4 173.40(9) . .
O3 Ni2 O4 82.95(7) . .
N15 Ni2 O4 91.86(8) . .
N13 Ni2 C43 135.84(9) . .
N9 Ni2 C43 129.89(9) . .
N11 Ni2 C43 98.79(9) . .
O3 Ni2 C43 30.84(8) . .
N15 Ni2 C43 32.68(8) . .
O4 Ni2 C43 87.52(8) . .
C28 N9 N10 106.5(2) . .
C28 N9 Ni2 136.32(19) . .
N10 N9 Ni2 117.02(17) . .
C30 N10 N9 110.1(2) . .
C30 N10 B2 131.4(3) . .
N9 N10 B2 118.4(2) . .
C31 N11 N12 106.6(2) . .
C31 N11 Ni2 138.8(2) . .
N12 N11 Ni2 114.58(17) . .
C33 N12 N11 109.9(2) . .
C33 N12 B2 129.2(3) . .
N11 N12 B2 120.8(2) . .
C34 N13 N14 107.3(2) . .
C34 N13 Ni2 134.3(2) . .
N14 N13 Ni2 116.98(17) . .
C36 N14 N13 109.5(2) . .
C36 N14 B2 131.5(3) . .
N13 N14 B2 119.0(2) . .
N14 B2 N10 108.9(2) . .
N14 B2 N12 108.9(2) . .
N10 B2 N12 108.0(2) . .
N14 B2 H2 109.6(16) . .
N10 B2 H2 111.9(16) . .
N12 B2 H2 109.4(16) . .
N9 C28 C29 110.0(3) . .
N9 C28 C37 121.1(3) . .
C29 C28 C37 128.9(3) . .
C30 C29 C28 105.8(3) . .
C30 C29 H29A 127.1 . .
C28 C29 H29A 127.1 . .
N10 C30 C29 107.7(3) . .
N10 C30 C38 122.9(3) . .
C29 C30 C38 129.5(3) . .
N11 C31 C32 109.6(3) . .
N11 C31 C39 122.5(3) . .
C32 C31 C39 127.9(3) . .
C33 C32 C31 106.2(3) . .
C33 C32 H32A 126.9 . .
C31 C32 H32A 126.9 . .
N12 C33 C32 107.6(3) . .
N12 C33 C40 122.5(3) . .
C32 C33 C40 129.9(3) . .
N13 C34 C35 109.3(3) . .
N13 C34 C41 122.1(3) . .
C35 C34 C41 128.5(3) . .
C36 C35 C34 106.5(3) . .
C36 C35 H35A 126.8 . .
C34 C35 H35A 126.8 . .
N14 C36 C35 107.4(3) . .
N14 C36 C42 122.5(3) . .
C35 C36 C42 130.1(3) . .
C28 C37 H37A 109.5 . .
C28 C37 H37B 109.5 . .
H37A C37 H37B 109.5 . .
C28 C37 H37C 109.5 . .
H37A C37 H37C 109.5 . .
H37B C37 H37C 109.5 . .
C30 C38 H38A 109.5 . .
C30 C38 H38B 109.5 . .
H38A C38 H38B 109.5 . .
C30 C38 H38C 109.5 . .
H38A C38 H38C 109.5 . .
H38B C38 H38C 109.5 . .
C31 C39 H39A 109.5 . .
C31 C39 H39B 109.5 . .
H39A C39 H39B 109.5 . .
C31 C39 H39C 109.5 . .
H39A C39 H39C 109.5 . .
H39B C39 H39C 109.5 . .
C33 C40 H40A 109.5 . .
C33 C40 H40B 109.5 . .
H40A C40 H40B 109.5 . .
C33 C40 H40C 109.5 . .
H40A C40 H40C 109.5 . .
H40B C40 H40C 109.5 . .
C34 C41 H41A 109.5 . .
C34 C41 H41B 109.5 . .
H41A C41 H41B 109.5 . .
C34 C41 H41C 109.5 . .
H41A C41 H41C 109.5 . .
H41B C41 H41C 109.5 . .
C36 C42 H42A 109.5 . .
C36 C42 H42B 109.5 . .
H42A C42 H42B 109.5 . .
C36 C42 H42C 109.5 . .
H42A C42 H42C 109.5 . .
H42B C42 H42C 109.5 . .
C43 O3 Ni2 92.87(16) . .
C47 N15 C43 119.5(3) . .
C47 N15 Ni2 150.3(2) . .
C43 N15 Ni2 89.45(17) . .
O3 C43 N15 114.1(3) . .
O3 C43 C44 125.7(3) . .
N15 C43 C44 120.2(3) . .
O3 C43 Ni2 56.28(14) . .
N15 C43 Ni2 57.87(15) . .
C44 C43 Ni2 177.2(2) . .
C45 C44 C43 119.1(3) . .
C45 C44 H44A 120.5 . .
C43 C44 H44A 120.5 . .
C44 C45 C46 120.7(3) . .
C44 C45 C48 119.8(3) . .
C46 C45 C48 119.5(3) . .
C47 C46 C45 117.5(3) . .
C47 C46 H46A 121.3 . .
C45 C46 H46A 121.3 . .
N15 C47 C46 122.9(3) . .
N15 C47 H47A 118.5 . .
C46 C47 H47A 118.5 . .
F7 C48 F8 106.0(3) . .
F7 C48 F9 106.5(3) . .
F8 C48 F9 106.6(3) . .
F7 C48 C45 112.4(3) . .
F8 C48 C45 112.5(3) . .
F9 C48 C45 112.4(3) . .
C49 O4 Ni2 130.31(18) . .
C53 N16 C49 124.4(2) . .
C53 N16 H16 120.1(19) . .
C49 N16 H16 114.9(19) . .
O4 C49 N16 119.0(3) . .
O4 C49 C50 125.8(2) . .
N16 C49 C50 115.2(2) . .
C51 C50 C49 120.2(3) . .
C51 C50 H50A 119.9 . .
C49 C50 H50A 119.9 . .
C50 C51 C52 122.0(3) . .
C50 C51 C54 119.4(3) . .
C52 C51 C54 118.5(3) . .
C53 C52 C51 117.1(3) . .
C53 C52 H52A 121.5 . .
C51 C52 H52A 121.5 . .
C52 C53 N16 120.9(3) . .
C52 C53 H53A 119.5 . .
N16 C53 H53A 119.5 . .
F11 C54 F12 107.8(3) . .
F11 C54 F10 106.0(3) . .
F12 C54 F10 105.5(3) . .
F11 C54 C51 113.3(3) . .
F12 C54 C51 112.3(3) . .
F10 C54 C51 111.3(3) . .
Cl2 C55 Cl1 111.76(17) . .
Cl2 C55 H55A 109.3 . .
Cl1 C55 H55A 109.3 . .
Cl2 C55 H55B 109.3 . .
Cl1 C55 H55B 109.3 . .
H55A C55 H55B 107.9 . .

loop_
_geom_bond_atom_site_label_1
_geom_bond_atom_site_label_2
_geom_bond_distance
_geom_bond_site_symmetry_2
Ni1 N5 2.041(2) .
Ni1 N1 2.047(2) .
Ni1 N3 2.089(2) .
Ni1 O1 2.1016(19) .
Ni1 N7 2.115(2) .
Ni1 O2 2.1948(19) .
Ni1 C16 2.506(3) .
N1 C1 1.344(3) .
N1 N2 1.376(3) .
N2 C3 1.351(3) .
N2 B1 1.548(4) .
N3 C4 1.338(3) .
N3 N4 1.379(3) .
N4 C6 1.363(3) .
N4 B1 1.549(4) .
N5 C7 1.339(3) .
N5 N6 1.377(3) .
N6 C9 1.353(3) .
N6 B1 1.543(4) .
B1 H1 1.14(3) .
C1 C2 1.398(4) .
C1 C10 1.493(4) .
C2 C3 1.373(4) .
C2 H2A 0.9500 .
C3 C11 1.503(4) .
C4 C5 1.404(4) .
C4 C12 1.499(4) .
C5 C6 1.373(4) .
C5 H5A 0.9500 .
C6 C13 1.497(4) .
C7 C8 1.397(4) .
C7 C14 1.488(4) .
C8 C9 1.386(4) .
C8 H8A 0.9500 .
C9 C15 1.492(4) .
C10 H10A 0.9800 .
C10 H10B 0.9800 .
C10 H10C 0.9800 .
C11 H11A 0.9800 .
C11 H11B 0.9800 .
C11 H11C 0.9800 .
C12 H12A 0.9800 .
C12 H12B 0.9800 .
C12 H12C 0.9800 .
C13 H13A 0.9800 .
C13 H13B 0.9800 .
C13 H13C 0.9800 .
C14 H14A 0.9800 .
C14 H14B 0.9800 .
C14 H14C 0.9800 .
C15 H15A 0.9800 .
C15 H15B 0.9800 .
C15 H15C 0.9800 .
O1 C16 1.284(3) .
N7 C20 1.338(4) .
N7 C16 1.367(4) .
C16 C17 1.415(4) .
C17 C18 1.371(4) .
C17 H17A 0.9500 .
C18 C19 1.394(4) .
C18 C21 1.499(4) .
C19 C20 1.376(4) .
C19 H19A 0.9500 .
C20 H20A 0.9500 .
C21 F2 1.327(3) .
C21 F1 1.335(3) .
C21 F3 1.352(3) .
O2 C22 1.261(3) .
N8 C26 1.363(3) .
N8 C22 1.371(3) .
N8 H8 0.90(3) .
C22 C23 1.435(4) .
C23 C24 1.357(4) .
C23 H23A 0.9500 .
C24 C25 1.410(4) .
C24 C27 1.499(4) .
C25 C26 1.350(4) .
C25 H25A 0.9500 .
C26 H26A 0.9500 .
C27 F4 1.323(4) .
C27 F6 1.325(4) .
C27 F5 1.329(4) .
Ni2 N13 2.032(2) .
Ni2 N9 2.047(2) .
Ni2 N11 2.081(2) .
Ni2 O3 2.092(2) .
Ni2 N15 2.128(2) .
Ni2 O4 2.2390(19) .
Ni2 C43 2.512(3) .
N9 C28 1.340(3) .
N9 N10 1.375(3) .
N10 C30 1.349(4) .
N10 B2 1.545(4) .
N11 C31 1.344(3) .
N11 N12 1.373(3) .
N12 C33 1.356(4) .
N12 B2 1.549(4) .
N13 C34 1.333(3) .
N13 N14 1.371(3) .
N14 C36 1.360(4) .
N14 B2 1.535(4) .
B2 H2 1.10(3) .
C28 C29 1.397(4) .
C28 C37 1.496(4) .
C29 C30 1.384(4) .
C29 H29A 0.9500 .
C30 C38 1.492(4) .
C31 C32 1.398(4) .
C31 C39 1.495(4) .
C32 C33 1.378(4) .
C32 H32A 0.9500 .
C33 C40 1.495(4) .
C34 C35 1.397(4) .
C34 C41 1.493(4) .
C35 C36 1.374(4) .
C35 H35A 0.9500 .
C36 C42 1.491(4) .
C37 H37A 0.9800 .
C37 H37B 0.9800 .
C37 H37C 0.9800 .
C38 H38A 0.9800 .
C38 H38B 0.9800 .
C38 H38C 0.9800 .
C39 H39A 0.9800 .
C39 H39B 0.9800 .
C39 H39C 0.9800 .
C40 H40A 0.9800 .
C40 H40B 0.9800 .
C40 H40C 0.9800 .
C41 H41A 0.9800 .
C41 H41B 0.9800 .
C41 H41C 0.9800 .
C42 H42A 0.9800 .
C42 H42B 0.9800 .
C42 H42C 0.9800 .
O3 C43 1.290(3) .
N15 C47 1.346(4) .
N15 C43 1.357(3) .
C43 C44 1.407(4) .
C44 C45 1.363(4) .
C44 H44A 0.9500 .
C45 C46 1.397(4) .
C45 C48 1.502(4) .
C46 C47 1.375(4) .
C46 H46A 0.9500 .
C47 H47A 0.9500 .
C48 F7 1.333(4) .
C48 F8 1.336(4) .
C48 F9 1.340(4) .
O4 C49 1.261(3) .
N16 C53 1.363(4) .
N16 C49 1.370(3) .
N16 H16 0.93(3) .
C49 C50 1.430(4) .
C50 C51 1.364(4) .
C50 H50A 0.9500 .
C51 C52 1.416(4) .
C51 C54 1.502(4) .
C52 C53 1.355(4) .
C52 H52A 0.9500 .
C53 H53A 0.9500 .
C54 F11 1.327(3) .
C54 F12 1.331(3) .
C54 F10 1.341(4) .
C55 Cl2 1.755(3) .
C55 Cl1 1.770(3) .
C55 H55A 0.9900 .
C55 H55B 0.9900 .

loop_
_geom_hbond_atom_site_label_D
_geom_hbond_atom_site_label_H
_geom_hbond_atom_site_label_A
_geom_hbond_distance_DH
_geom_hbond_distance_HA
_geom_hbond_distance_DA
_geom_hbond_angle_DHA
_geom_hbond_site_symmetry_A
N8 H8 O4 0.90(3) 1.94(3) 2.836(3) 172(3) .
N16 H16 O2 0.93(3) 1.95(3) 2.868(3) 168(3) .

loop_
_geom_torsion_atom_site_label_1
_geom_torsion_atom_site_label_2
_geom_torsion_atom_site_label_3
_geom_torsion_atom_site_label_4
_geom_torsion
_geom_torsion_site_symmetry_1
_geom_torsion_site_symmetry_2
_geom_torsion_site_symmetry_3
_geom_torsion_site_symmetry_4
C1 N1 N2 C3 0.7(3) . . . .
Ni1 N1 N2 C3 -169.55(18) . . . .
C1 N1 N2 B1 -179.1(2) . . . .
Ni1 N1 N2 B1 10.6(3) . . . .
C4 N3 N4 C6 0.7(3) . . . .
Ni1 N3 N4 C6 -171.75(17) . . . .
C4 N3 N4 B1 178.6(2) . . . .
Ni1 N3 N4 B1 6.1(3) . . . .
C7 N5 N6 C9 0.3(3) . . . .
Ni1 N5 N6 C9 175.16(17) . . . .
C7 N5 N6 B1 -179.3(2) . . . .
Ni1 N5 N6 B1 -4.5(3) . . . .
C9 N6 B1 N2 -118.4(3) . . . .
N5 N6 B1 N2 61.1(3) . . . .
C9 N6 B1 N4 124.2(3) . . . .
N5 N6 B1 N4 -56.2(3) . . . .
C3 N2 B1 N6 115.1(3) . . . .
N1 N2 B1 N6 -65.2(3) . . . .
C3 N2 B1 N4 -127.3(3) . . . .
N1 N2 B1 N4 52.5(3) . . . .
C6 N4 B1 N6 -127.6(3) . . . .
N3 N4 B1 N6 55.0(3) . . . .
C6 N4 B1 N2 114.4(3) . . . .
N3 N4 B1 N2 -63.0(3) . . . .
N2 N1 C1 C2 -0.2(3) . . . .
Ni1 N1 C1 C2 167.4(2) . . . .
N2 N1 C1 C10 -179.6(3) . . . .
Ni1 N1 C1 C10 -12.0(4) . . . .
N1 C1 C2 C3 -0.4(3) . . . .
C10 C1 C2 C3 179.0(3) . . . .
N1 N2 C3 C2 -1.0(3) . . . .
B1 N2 C3 C2 178.8(3) . . . .
N1 N2 C3 C11 179.5(3) . . . .
B1 N2 C3 C11 -0.7(5) . . . .
C1 C2 C3 N2 0.8(3) . . . .
C1 C2 C3 C11 -179.8(3) . . . .
N4 N3 C4 C5 -0.2(3) . . . .
Ni1 N3 C4 C5 169.6(2) . . . .
N4 N3 C4 C12 178.5(2) . . . .
Ni1 N3 C4 C12 -11.7(4) . . . .
N3 C4 C5 C6 -0.5(3) . . . .
C12 C4 C5 C6 -179.1(3) . . . .
N3 N4 C6 C5 -1.0(3) . . . .
B1 N4 C6 C5 -178.6(3) . . . .
N3 N4 C6 C13 178.8(2) . . . .
B1 N4 C6 C13 1.2(4) . . . .
C4 C5 C6 N4 0.9(3) . . . .
C4 C5 C6 C13 -178.9(3) . . . .
N6 N5 C7 C8 -0.1(3) . . . .
Ni1 N5 C7 C8 -173.5(2) . . . .
N6 N5 C7 C14 179.9(2) . . . .
Ni1 N5 C7 C14 6.5(4) . . . .
N5 C7 C8 C9 -0.2(3) . . . .
C14 C7 C8 C9 179.8(3) . . . .
N5 N6 C9 C8 -0.4(3) . . . .
B1 N6 C9 C8 179.1(3) . . . .
N5 N6 C9 C15 -179.4(3) . . . .
B1 N6 C9 C15 0.2(5) . . . .
C7 C8 C9 N6 0.4(3) . . . .
C7 C8 C9 C15 179.2(3) . . . .
Ni1 O1 C16 N7 0.1(2) . . . .
Ni1 O1 C16 C17 -179.5(3) . . . .
C20 N7 C16 O1 175.0(2) . . . .
Ni1 N7 C16 O1 -0.1(2) . . . .
C20 N7 C16 C17 -5.5(4) . . . .
Ni1 N7 C16 C17 179.5(2) . . . .
C20 N7 C16 Ni1 175.0(3) . . . .
O1 C16 C17 C18 -175.1(3) . . . .
N7 C16 C17 C18 5.4(4) . . . .
C16 C17 C18 C19 -1.2(4) . . . .
C16 C17 C18 C21 179.9(3) . . . .
C17 C18 C19 C20 -2.9(4) . . . .
C21 C18 C19 C20 175.9(3) . . . .
C16 N7 C20 C19 1.2(4) . . . .
Ni1 N7 C20 C19 171.2(3) . . . .
C18 C19 C20 N7 3.0(4) . . . .
C17 C18 C21 F2 162.7(3) . . . .
C19 C18 C21 F2 -16.1(4) . . . .
C17 C18 C21 F1 40.8(4) . . . .
C19 C18 C21 F1 -138.1(3) . . . .
C17 C18 C21 F3 -77.0(3) . . . .
C19 C18 C21 F3 104.1(3) . . . .
Ni1 O2 C22 N8 171.33(17) . . . .
Ni1 O2 C22 C23 -8.7(4) . . . .
C26 N8 C22 O2 176.0(3) . . . .
C26 N8 C22 C23 -3.9(4) . . . .
O2 C22 C23 C24 -176.3(3) . . . .
N8 C22 C23 C24 3.7(4) . . . .
C22 C23 C24 C25 -1.2(4) . . . .
C22 C23 C24 C27 -179.4(3) . . . .
C23 C24 C25 C26 -1.3(5) . . . .
C27 C24 C25 C26 176.9(3) . . . .
C24 C25 C26 N8 1.2(4) . . . .
C22 N8 C26 C25 1.5(4) . . . .
C23 C24 C27 F4 -8.0(4) . . . .
C25 C24 C27 F4 173.7(3) . . . .
C23 C24 C27 F6 -129.9(3) . . . .
C25 C24 C27 F6 51.8(4) . . . .
C23 C24 C27 F5 112.2(3) . . . .
C25 C24 C27 F5 -66.0(4) . . . .
C28 N9 N10 C30 -1.1(3) . . . .
Ni2 N9 N10 C30 174.84(18) . . . .
C28 N9 N10 B2 174.9(2) . . . .
Ni2 N9 N10 B2 -9.2(3) . . . .
C31 N11 N12 C33 0.5(3) . . . .
Ni2 N11 N12 C33 -179.43(18) . . . .
C31 N11 N12 B2 -175.5(2) . . . .
Ni2 N11 N12 B2 4.5(3) . . . .
C34 N13 N14 C36 0.1(3) . . . .
Ni2 N13 N14 C36 -168.29(19) . . . .
C34 N13 N14 B2 178.6(2) . . . .
Ni2 N13 N14 B2 10.3(3) . . . .
C36 N14 B2 N10 112.8(3) . . . .
N13 N14 B2 N10 -65.4(3) . . . .
C36 N14 B2 N12 -129.7(3) . . . .
N13 N14 B2 N12 52.2(3) . . . .
C30 N10 B2 N14 -120.7(3) . . . .
N9 N10 B2 N14 64.4(3) . . . .
C30 N10 B2 N12 121.2(3) . . . .
N9 N10 B2 N12 -53.7(3) . . . .
C33 N12 B2 N14 123.4(3) . . . .
N11 N12 B2 N14 -61.3(3) . . . .
C33 N12 B2 N10 -118.5(3) . . . .
N11 N12 B2 N10 56.8(3) . . . .
N10 N9 C28 C29 1.4(3) . . . .
Ni2 N9 C28 C29 -173.4(2) . . . .
N10 N9 C28 C37 -175.8(2) . . . .
Ni2 N9 C28 C37 9.4(4) . . . .
N9 C28 C29 C30 -1.1(3) . . . .
C37 C28 C29 C30 175.8(3) . . . .
N9 N10 C30 C29 0.4(3) . . . .
B2 N10 C30 C29 -174.9(3) . . . .
N9 N10 C30 C38 -179.5(3) . . . .
B2 N10 C30 C38 5.3(5) . . . .
C28 C29 C30 N10 0.4(3) . . . .
C28 C29 C30 C38 -179.7(3) . . . .
N12 N11 C31 C32 -0.8(3) . . . .
Ni2 N11 C31 C32 179.2(2) . . . .
N12 N11 C31 C39 178.1(2) . . . .
Ni2 N11 C31 C39 -1.9(5) . . . .
N11 C31 C32 C33 0.7(3) . . . .
C39 C31 C32 C33 -178.1(3) . . . .
N11 N12 C33 C32 -0.1(3) . . . .
B2 N12 C33 C32 175.5(3) . . . .
N11 N12 C33 C40 178.8(3) . . . .
B2 N12 C33 C40 -5.6(5) . . . .
C31 C32 C33 N12 -0.3(3) . . . .
C31 C32 C33 C40 -179.1(3) . . . .
N14 N13 C34 C35 0.6(3) . . . .
Ni2 N13 C34 C35 166.1(2) . . . .
N14 N13 C34 C41 -178.3(3) . . . .
Ni2 N13 C34 C41 -12.9(4) . . . .
N13 C34 C35 C36 -1.1(4) . . . .
C41 C34 C35 C36 177.8(3) . . . .
N13 N14 C36 C35 -0.8(3) . . . .
B2 N14 C36 C35 -179.1(3) . . . .
N13 N14 C36 C42 178.1(3) . . . .
B2 N14 C36 C42 -0.2(5) . . . .
C34 C35 C36 N14 1.1(3) . . . .
C34 C35 C36 C42 -177.6(3) . . . .
Ni2 O3 C43 N15 -2.1(2) . . . .
Ni2 O3 C43 C44 177.6(3) . . . .
C47 N15 C43 O3 174.9(2) . . . .
Ni2 N15 C43 O3 2.1(2) . . . .
C47 N15 C43 C44 -4.8(4) . . . .
Ni2 N15 C43 C44 -177.6(2) . . . .
C47 N15 C43 Ni2 172.9(3) . . . .
O3 C43 C44 C45 -176.0(3) . . . .
N15 C43 C44 C45 3.7(4) . . . .
C43 C44 C45 C46 0.3(4) . . . .
C43 C44 C45 C48 -179.5(3) . . . .
C44 C45 C46 C47 -3.1(4) . . . .
C48 C45 C46 C47 176.8(3) . . . .
C43 N15 C47 C46 1.9(4) . . . .
Ni2 N15 C47 C46 167.4(3) . . . .
C45 C46 C47 N15 2.0(4) . . . .
C44 C45 C48 F7 -92.7(4) . . . .
C46 C45 C48 F7 87.4(4) . . . .
C44 C45 C48 F8 26.8(5) . . . .
C46 C45 C48 F8 -153.1(3) . . . .
C44 C45 C48 F9 147.2(3) . . . .
C46 C45 C48 F9 -32.7(4) . . . .
Ni2 O4 C49 N16 175.01(17) . . . .
Ni2 O4 C49 C50 -5.4(4) . . . .
C53 N16 C49 O4 176.1(2) . . . .
C53 N16 C49 C50 -3.5(4) . . . .
O4 C49 C50 C51 -176.9(3) . . . .
N16 C49 C50 C51 2.7(4) . . . .
C49 C50 C51 C52 -0.1(4) . . . .
C49 C50 C51 C54 177.0(3) . . . .
C50 C51 C52 C53 -1.9(4) . . . .
C54 C51 C52 C53 -179.0(3) . . . .
C51 C52 C53 N16 1.2(4) . . . .
C49 N16 C53 C52 1.6(4) . . . .
C50 C51 C54 F11 17.3(4) . . . .
C52 C51 C54 F11 -165.5(3) . . . .
C50 C51 C54 F12 139.8(3) . . . .
C52 C51 C54 F12 -43.0(4) . . . .
C50 C51 C54 F10 -102.2(3) . . . .
C52 C51 C54 F10 75.0(3) . . . .
